data_1549860
loop_
_publ_author_name
'Das, Deb Kumar'
'Kumar Pampana, V. Kishore'
'Hwang, Kuo Chu'

_publ_section_title
;
 Copper catalyzed photoredox synthesis of \a-keto esters, quinoxaline, and
 naphthoquinone: controlled oxidation of terminal alkynes to glyoxals.
;
_journal_issue 37
_journal_name_full 'Chemical science'
_journal_page_first 7318
_journal_page_last 7326
_journal_paper_doi 10.1039/c8sc03447h
_journal_volume 9
_journal_year 2018
_chemical_formula_sum 'C9 H7 N O5'
_chemical_formula_weight 209.16
_space_group_crystal_system triclinic
_space_group_IT_number 2
_space_group_name_Hall '-P 1'
_space_group_name_H-M_alt 'P -1'
_symmetry_space_group_name_Hall '-P 1'
_symmetry_space_group_name_H-M 'P -1'
_atom_sites_solution_hydrogens geom
_audit_creation_method SHELXL-2014/6
_audit_update_record
;
2017-11-08 deposited with the CCDC.
2018-08-29 downloaded from the CCDC.
;
_cell_angle_alpha 106.573(3)
_cell_angle_beta 100.859(3)
_cell_angle_gamma 94.501(3)
_cell_formula_units_Z 2
_cell_length_a 7.2306(4)
_cell_length_b 7.3257(4)
_cell_length_c 8.8664(5)
_cell_measurement_reflns_used 4772
_cell_measurement_temperature 100(2)
_cell_measurement_theta_max 26.3994
_cell_measurement_theta_min 2.4572
_cell_volume 437.69(4)
_computing_cell_refinement 'SAINT V8.34A (Bruker AXS Inc., 2013)'
_computing_data_collection 'Bruker APEX2'
_computing_data_reduction 'SAINT V8.34A (Bruker AXS Inc., 2013)'
_computing_molecular_graphics 'Bruker SHELXTL'
_computing_publication_material 'Bruker SHELXTL'
_computing_structure_refinement 'SHELXL-2014/6 (Sheldrick, 2014)'
_diffrn_ambient_temperature 100(2)
_diffrn_detector_area_resol_mean 8.3333
_diffrn_measured_fraction_theta_full 0.995
_diffrn_measured_fraction_theta_max 0.992
_diffrn_measurement_device_type 'Bruker APEX-II CCD'
_diffrn_measurement_method '\f and \w scans'
_diffrn_radiation_type MoK\a
_diffrn_radiation_wavelength 0.71073
_diffrn_reflns_av_R_equivalents 0.0210
_diffrn_reflns_av_unetI/netI 0.0166
_diffrn_reflns_Laue_measured_fraction_full 0.995
_diffrn_reflns_Laue_measured_fraction_max 0.992
_diffrn_reflns_limit_h_max 7
_diffrn_reflns_limit_h_min -9
_diffrn_reflns_limit_k_max 9
_diffrn_reflns_limit_k_min -9
_diffrn_reflns_limit_l_max 10
_diffrn_reflns_limit_l_min -11
_diffrn_reflns_number 6864
_diffrn_reflns_point_group_measured_fraction_full 0.995
_diffrn_reflns_point_group_measured_fraction_max 0.992
_diffrn_reflns_theta_full 25.242
_diffrn_reflns_theta_max 26.400
_diffrn_reflns_theta_min 2.457
_exptl_absorpt_coefficient_mu 0.132
_exptl_absorpt_correction_T_max 0.9485
_exptl_absorpt_correction_T_min 0.8928
_exptl_absorpt_correction_type multi-scan
_exptl_absorpt_process_details 'SADABS V2014/4 (Bruker AXS Inc.)'
_exptl_crystal_colour Colorless
_exptl_crystal_density_diffrn 1.587
_exptl_crystal_density_meas ?
_exptl_crystal_density_method 'not measured'
_exptl_crystal_description Lump
_exptl_crystal_F_000 216
_exptl_crystal_size_max 0.15
_exptl_crystal_size_mid 0.10
_exptl_crystal_size_min 0.10
_refine_diff_density_max 0.327
_refine_diff_density_min -0.233
_refine_diff_density_rms 0.038
_refine_ls_extinction_method none
_refine_ls_goodness_of_fit_ref 1.055
_refine_ls_hydrogen_treatment constr
_refine_ls_matrix_type full
_refine_ls_number_parameters 137
_refine_ls_number_reflns 1777
_refine_ls_number_restraints 0
_refine_ls_restrained_S_all 1.055
_refine_ls_R_factor_all 0.0302
_refine_ls_R_factor_gt 0.0283
_refine_ls_shift/su_max 0.000
_refine_ls_shift/su_mean 0.000
_refine_ls_structure_factor_coef Fsqd
_refine_ls_weighting_details 'w=1/[\s^2^(Fo^2^)+(0.0398P)^2^+0.1396P] where P=(Fo^2^+2Fc^2^)/3'
_refine_ls_weighting_scheme calc
_refine_ls_wR_factor_gt 0.0767
_refine_ls_wR_factor_ref 0.0786
_reflns_Friedel_coverage 0.000
_reflns_number_gt 1657
_reflns_number_total 1777
_reflns_threshold_expression 'I > 2\s(I)'
_cod_data_source_file c8sc03447h2.cif
_cod_data_source_block 170731LT_0m
_cod_depositor_comments
;
The following automatic conversions were performed:

'_exptl_crystal_density_meas' value 'not measured' was changed to '?'
- the value is perceived as not measured.

Automatic conversion script
Id: cif_fix_values 4973 2017-02-22 13:04:09Z antanas 

 Adding full bibliography for 1549859--1549861.cif.
;
_cod_database_code 1549860
_shelx_space_group_comment
;
The symmetry employed for this shelxl refinement is uniquely defined
by the following loop, which should always be used as a source of
symmetry information in preference to the above space-group names.
They are only intended as comments.
;
_shelxl_version_number 2014/6

loop_
_space_group_symop_operation_xyz
'x, y, z'
'-x, -y, -z'

loop_
_atom_site_label
_atom_site_type_symbol
_atom_site_fract_x
_atom_site_fract_y
_atom_site_fract_z
_atom_site_U_iso_or_equiv
_atom_site_adp_type
_atom_site_occupancy
_atom_site_site_symmetry_order
_atom_site_calc_flag
_atom_site_refinement_flags_posn
_atom_site_refinement_flags_adp
O1 O 0.00699(10) 0.39509(10) 0.64435(9) 0.01801(19) Uani 1 1 d . .
O2 O 0.04513(12) -0.25449(12) 0.97287(10) 0.0260(2) Uani 1 1 d . .
O3 O 0.27712(13) -0.42110(12) 1.00104(11) 0.0279(2) Uani 1 1 d . .
O4 O 0.34933(11) 0.30761(11) 0.63089(10) 0.02176(19) Uani 1 1 d . .
O5 O -0.08772(10) 0.09477(10) 0.64372(9) 0.01816(19) Uani 1 1 d . .
C1 C -0.19053(15) 0.42941(16) 0.61925(14) 0.0201(2) Uani 1 1 d . .
H1 H -0.2679 0.3236 0.5294 0.030 Uiso 1 1 calc R U
H7 H -0.1995 0.5507 0.5940 0.030 Uiso 1 1 calc R U
H6 H -0.2371 0.4371 0.7175 0.030 Uiso 1 1 calc R U
C2 C 0.03468(14) 0.22209(14) 0.65437(12) 0.0142(2) Uani 1 1 d . .
C3 C 0.24809(14) 0.20112(14) 0.67266(12) 0.0147(2) Uani 1 1 d . .
C4 C 0.32048(14) 0.04432(14) 0.73375(12) 0.0140(2) Uani 1 1 d . .
C5 C 0.21972(14) -0.05600(14) 0.81159(12) 0.0150(2) Uani 1 1 d . .
H2 H 0.0974 -0.0286 0.8279 0.018 Uiso 1 1 calc R U
C6 C 0.30359(15) -0.19703(14) 0.86452(12) 0.0155(2) Uani 1 1 d . .
N1 N 0.20051(13) -0.29871(13) 0.95189(11) 0.0187(2) Uani 1 1 d . .
C8 C 0.50197(14) 0.00292(14) 0.71359(12) 0.0156(2) Uani 1 1 d . .
H5 H 0.5715 0.0731 0.6624 0.019 Uiso 1 1 calc R U
C9 C 0.58064(15) -0.13946(15) 0.76776(13) 0.0176(2) Uani 1 1 d . .
H4 H 0.7034 -0.1667 0.7528 0.021 Uiso 1 1 calc R U
C7 C 0.48146(15) -0.24268(14) 0.84375(12) 0.0175(2) Uani 1 1 d . .
H3 H 0.5338 -0.3414 0.8803 0.021 Uiso 1 1 calc R U

loop_
_atom_site_aniso_label
_atom_site_aniso_U_11
_atom_site_aniso_U_22
_atom_site_aniso_U_33
_atom_site_aniso_U_23
_atom_site_aniso_U_13
_atom_site_aniso_U_12
O1 0.0157(4) 0.0167(4) 0.0238(4) 0.0086(3) 0.0044(3) 0.0052(3)
O2 0.0275(5) 0.0248(4) 0.0306(5) 0.0112(3) 0.0145(4) 0.0027(3)
O3 0.0328(5) 0.0261(4) 0.0300(5) 0.0191(4) 0.0032(4) 0.0035(3)
O4 0.0167(4) 0.0225(4) 0.0307(4) 0.0147(3) 0.0066(3) 0.0018(3)
O5 0.0137(4) 0.0189(4) 0.0229(4) 0.0080(3) 0.0041(3) 0.0021(3)
C1 0.0170(5) 0.0225(5) 0.0238(6) 0.0099(4) 0.0051(4) 0.0094(4)
C2 0.0157(5) 0.0159(5) 0.0116(5) 0.0048(4) 0.0031(4) 0.0035(4)
C3 0.0141(5) 0.0144(5) 0.0144(5) 0.0036(4) 0.0021(4) 0.0010(4)
C4 0.0142(5) 0.0138(5) 0.0124(5) 0.0027(4) 0.0010(4) 0.0012(4)
C5 0.0140(5) 0.0156(5) 0.0139(5) 0.0028(4) 0.0026(4) 0.0016(4)
C6 0.0184(5) 0.0144(5) 0.0125(5) 0.0037(4) 0.0022(4) -0.0007(4)
N1 0.0228(5) 0.0164(4) 0.0160(4) 0.0052(3) 0.0029(4) -0.0006(4)
C8 0.0144(5) 0.0166(5) 0.0147(5) 0.0036(4) 0.0029(4) 0.0002(4)
C9 0.0139(5) 0.0186(5) 0.0187(5) 0.0030(4) 0.0029(4) 0.0042(4)
C7 0.0201(5) 0.0137(5) 0.0165(5) 0.0035(4) -0.0003(4) 0.0031(4)

loop_
_atom_type_symbol
_atom_type_description
_atom_type_scat_dispersion_real
_atom_type_scat_dispersion_imag
_atom_type_scat_source
C C 0.0033 0.0016 'International Tables Vol C Tables 4.2.6.8 and 6.1.1.4'
H H 0.0000 0.0000 'International Tables Vol C Tables 4.2.6.8 and 6.1.1.4'
O O 0.0106 0.0060 'International Tables Vol C Tables 4.2.6.8 and 6.1.1.4'
N N 0.0061 0.0033 'International Tables Vol C Tables 4.2.6.8 and 6.1.1.4'

loop_
_geom_angle_atom_site_label_1
_geom_angle_atom_site_label_2
_geom_angle_atom_site_label_3
_geom_angle
C2 O1 C1 115.33(8)
O1 C1 H1 109.5
O1 C1 H7 109.5
H1 C1 H7 109.5
O1 C1 H6 109.5
H1 C1 H6 109.5
H7 C1 H6 109.5
O5 C2 O1 125.74(9)
O5 C2 C3 124.04(9)
O1 C2 C3 110.15(8)
O4 C3 C4 122.15(9)
O4 C3 C2 118.72(9)
C4 C3 C2 119.06(9)
C5 C4 C8 119.80(9)
C5 C4 C3 123.46(9)
C8 C4 C3 116.72(9)
C6 C5 C4 117.91(9)
C6 C5 H2 121.0
C4 C5 H2 121.0
C7 C6 C5 123.36(10)
C7 C6 N1 118.53(9)
C5 C6 N1 118.08(9)
O2 N1 O3 124.09(9)
O2 N1 C6 118.13(9)
O3 N1 C6 117.77(9)
C9 C8 C4 120.54(10)
C9 C8 H5 119.7
C4 C8 H5 119.7
C8 C9 C7 120.50(10)
C8 C9 H4 119.7
C7 C9 H4 119.7
C6 C7 C9 117.87(9)
C6 C7 H3 121.1
C9 C7 H3 121.1

loop_
_geom_bond_atom_site_label_1
_geom_bond_atom_site_label_2
_geom_bond_distance
O1 C2 1.3235(12)
O1 C1 1.4563(12)
O2 N1 1.2261(13)
O3 N1 1.2291(12)
O4 C3 1.2079(13)
O5 C2 1.2045(13)
C1 H1 0.9800
C1 H7 0.9800
C1 H6 0.9800
C2 C3 1.5453(14)
C3 C4 1.4931(14)
C4 C5 1.3935(14)
C4 C8 1.4021(14)
C5 C6 1.3868(14)
C5 H2 0.9500
C6 C7 1.3861(15)
C6 N1 1.4731(13)
C8 C9 1.3850(15)
C8 H5 0.9500
C9 C7 1.3884(15)
C9 H4 0.9500
C7 H3 0.9500
